data_4310727
loop_
_publ_author_name
'Thomas Rossmeier'
'Markus Reil'
'Nikolaus Korber'

_publ_contact_author
;
                 Nikolaus Korber
                 Institut  f\"ur Anorganische Chemie
                 Universit\"at Regensburg
                 Universit\"atsstr.31
                 93053 Regensburg
                 Deutschland
;
_publ_contact_author_email nikolaus.korber@chemie.uni-regensburg.de
_publ_contact_author_fax '+49 941 9431812'
_publ_contact_author_phone '+49 941 9434448'
_publ_section_title
;
 First Characterization of the Ammine-Ammonium Complex
 [{NH4(NH3)4}2(\m-NH3)2]2+ in the Crystal Structure of
 [NH4(NH3)4][B(C6H5)4].NH3 and the [NH4(NH3)4]+ Complex in
 [NH4(NH3)4][Ca(NH3)7]As3S6.2NH3 and [NH4(NH3)4][Ba(NH3)8]As3S6.NH3
;
_journal_name_full 'Inorganic Chemistry'
_journal_page_first 2206
_journal_page_last 2212
_journal_paper_doi 10.1021/ic035175z
_journal_volume 43
_journal_year 2004
_chemical_formula_sum 'C24 H39 B N6'
_chemical_formula_weight 422.42
_chemical_name_systematic
;
  Ammoniumtetraphenylborate-Ammonia(1/5)?
;
_space_group_IT_number 14
_symmetry_cell_setting monoclinic
_symmetry_space_group_name_Hall '-P 2ybc'
_symmetry_space_group_name_H-M 'P 1 21/c 1'
_atom_sites_solution_hydrogens geom
_atom_sites_solution_primary direct
_atom_sites_solution_secondary difmap
_audit_creation_method SHELXL-97
_cell_angle_alpha 90.00
_cell_angle_beta 97.924(8)
_cell_angle_gamma 90.00
_cell_formula_units_Z 4
_cell_length_a 12.4693(9)
_cell_length_b 9.9918(4)
_cell_length_c 21.1440(10)
_cell_measurement_temperature 123(2)
_cell_volume 2609.2(3)
_computing_cell_refinement 'Stoe IPDS Software Vers2.89'
_computing_data_collection 'Stoe IPDS Software Vers2.89'
_computing_data_reduction 'Stoe IPDS Software Vers2.89'
_computing_publication_material 'CIFTAB in SHELXL 97'
_computing_structure_refinement 'SHELXL-97 (Sheldrick, 1997)'
_computing_structure_solution 'SHELXS-97 (Sheldrick, 1990)'
_diffrn_ambient_temperature 123(2)
_diffrn_measured_fraction_theta_full 0.981
_diffrn_measured_fraction_theta_max 0.981
_diffrn_measurement_device_type 'Stoe Imaging Plate Diffraction System'
_diffrn_measurement_method Phi
_diffrn_radiation_monochromator graphite
_diffrn_radiation_source 'fine-focus sealed tube'
_diffrn_radiation_type MoK\a
_diffrn_radiation_wavelength 0.71073
_diffrn_reflns_av_R_equivalents 0.0925
_diffrn_reflns_av_sigmaI/netI 0.1323
_diffrn_reflns_limit_h_max 15
_diffrn_reflns_limit_h_min -15
_diffrn_reflns_limit_k_max 11
_diffrn_reflns_limit_k_min -11
_diffrn_reflns_limit_l_max 26
_diffrn_reflns_limit_l_min -25
_diffrn_reflns_number 20126
_diffrn_reflns_theta_full 25.95
_diffrn_reflns_theta_max 25.95
_diffrn_reflns_theta_min 1.94
_exptl_absorpt_coefficient_mu 0.065
_exptl_absorpt_correction_type none
_exptl_crystal_colour colourless
_exptl_crystal_density_diffrn 1.075
_exptl_crystal_density_method 'not measured'
_exptl_crystal_description prism
_exptl_crystal_F_000 920
_exptl_crystal_size_max 0.1
_exptl_crystal_size_mid 0.2
_exptl_crystal_size_min 0.1
_refine_diff_density_max 0.170
_refine_diff_density_min -0.121
_refine_diff_density_rms 0.036
_refine_ls_abs_structure_details 'Flack H D (1983), Acta Cryst. A39, 876-881'
_refine_ls_extinction_method none
_refine_ls_goodness_of_fit_ref 0.720
_refine_ls_hydrogen_treatment mixed
_refine_ls_matrix_type full
_refine_ls_number_parameters 436
_refine_ls_number_reflns 5010
_refine_ls_number_restraints 0
_refine_ls_restrained_S_all 0.720
_refine_ls_R_factor_all 0.1142
_refine_ls_R_factor_gt 0.0423
_refine_ls_shift/su_max 0.003
_refine_ls_shift/su_mean 0.000
_refine_ls_structure_factor_coef Fsqd
_refine_ls_weighting_details 'calc w=1/[\s^2^(Fo^2^)+(0.0265P)^2^+0.0000P] where P=(Fo^2^+2Fc^2^)/3'
_refine_ls_weighting_scheme calc
_refine_ls_wR_factor_gt 0.0734
_refine_ls_wR_factor_ref 0.0860
_reflns_number_gt 2278
_reflns_number_total 5010
_reflns_threshold_expression >2sigma(I)
_cod_data_source_file ic035175zsi20031017_121809_1.cif
_cod_data_source_block b
_cod_original_cell_volume 2609.2(2)
_cod_database_code 4310727

loop_
_symmetry_equiv_pos_as_xyz
'x, y, z'
'-x, y+1/2, -z+1/2'
'-x, -y, -z'
'x, -y-1/2, z-1/2'

loop_
_atom_site_label
_atom_site_type_symbol
_atom_site_fract_x
_atom_site_fract_y
_atom_site_fract_z
_atom_site_U_iso_or_equiv
_atom_site_adp_type
_atom_site_occupancy
_atom_site_symmetry_multiplicity
_atom_site_calc_flag
_atom_site_refinement_flags
_atom_site_disorder_assembly
_atom_site_disorder_group
N1 N 0.76377(19) -0.1724(3) 0.39166(10) 0.0371(5) Uani 1 1 d . . .
H1A H 0.714(3) -0.245(3) 0.3626(15) 0.077(10) Uiso 1 1 d . . .
H1B H 0.805(2) -0.115(3) 0.3614(12) 0.055(8) Uiso 1 1 d . . .
H1C H 0.822(3) -0.222(3) 0.4217(13) 0.064(9) Uiso 1 1 d . . .
H1D H 0.719(2) -0.109(3) 0.4155(14) 0.073(10) Uiso 1 1 d . . .
N2 N 1.0727(2) 0.1769(3) 0.02884(12) 0.0430(6) Uani 1 1 d . . .
H2A H 1.015(3) 0.233(3) 0.0021(16) 0.075(11) Uiso 1 1 d . . .
H2B H 1.028(3) 0.136(4) 0.0545(17) 0.105(14) Uiso 1 1 d . . .
H2C H 1.097(3) 0.113(3) 0.0072(14) 0.065(11) Uiso 1 1 d . . .
N3 N 0.3660(2) 0.1272(3) 0.18348(15) 0.0523(7) Uani 1 1 d . . .
H3A H 0.361(3) 0.049(4) 0.1613(17) 0.096(14) Uiso 1 1 d . . .
H3B H 0.442(3) 0.135(3) 0.1943(13) 0.062(9) Uiso 1 1 d . . .
H3C H 0.333(3) 0.099(4) 0.2141(19) 0.114(18) Uiso 1 1 d . . .
N4 N 0.8809(2) -0.0170(4) 0.30498(12) 0.0484(7) Uani 1 1 d . . .
H4A H 0.955(3) -0.007(4) 0.3141(17) 0.102(13) Uiso 1 1 d . . .
H4B H 0.844(4) 0.045(6) 0.285(2) 0.15(2) Uiso 1 1 d . . .
H4C H 0.874(5) -0.076(6) 0.275(3) 0.20(3) Uiso 1 1 d . . .
N5 N 0.6285(2) 0.5127(3) -0.03243(12) 0.0459(6) Uani 1 1 d . . .
H5A H 0.558(3) 0.545(4) -0.0328(17) 0.105(14) Uiso 1 1 d . . .
H5B H 0.650(2) 0.516(4) 0.0075(16) 0.074(11) Uiso 1 1 d . . .
H5C H 0.620(4) 0.424(5) -0.038(2) 0.13(2) Uiso 1 1 d . . .
N6 N 0.9069(2) 0.3963(3) -0.04411(14) 0.0665(9) Uani 1 1 d . . .
H6A H 0.897(4) 0.448(5) -0.082(2) 0.17(2) Uiso 1 1 d . . .
H6B H 0.845(3) 0.393(4) -0.0306(19) 0.122(17) Uiso 1 1 d . . .
H6C H 1.229(12) 0.771(15) -0.142(6) 0.55(8) Uiso 1 1 d . . .
C1 C 0.68686(17) 0.1445(2) 0.18854(9) 0.0241(5) Uani 1 1 d . . .
C2 C 0.67930(19) 0.2052(3) 0.24753(11) 0.0294(6) Uani 1 1 d . . .
H2 H 0.712(2) 0.293(3) 0.2552(12) 0.046(8) Uiso 1 1 d . . .
C3 C 0.63480(19) 0.1406(3) 0.29610(10) 0.0329(6) Uani 1 1 d . . .
H3 H 0.632(2) 0.181(3) 0.3368(12) 0.046(7) Uiso 1 1 d . . .
C4 C 0.59689(18) 0.0110(3) 0.28765(11) 0.0330(6) Uani 1 1 d . . .
H4 H 0.5676(18) -0.038(2) 0.3205(10) 0.031(6) Uiso 1 1 d . . .
C5 C 0.60289(19) -0.0523(3) 0.22986(11) 0.0309(6) Uani 1 1 d . . .
H5 H 0.5726(19) -0.138(3) 0.2233(11) 0.035(7) Uiso 1 1 d . . .
C6 C 0.64590(17) 0.0142(3) 0.18198(10) 0.0256(5) Uani 1 1 d . . .
H6 H 0.6496(16) -0.030(2) 0.1423(10) 0.024(6) Uiso 1 1 d . . .
C7 C 0.75553(18) 0.3738(3) 0.13405(9) 0.0255(5) Uani 1 1 d . . .
C8 C 0.6680(2) 0.4500(3) 0.14799(11) 0.0307(6) Uani 1 1 d . . .
H8 H 0.6076(19) 0.405(2) 0.1632(10) 0.033(7) Uiso 1 1 d . . .
C9 C 0.6639(2) 0.5875(3) 0.14234(12) 0.0377(7) Uani 1 1 d . . .
H9 H 0.6038(19) 0.633(2) 0.1510(10) 0.029(6) Uiso 1 1 d . . .
C10 C 0.7489(2) 0.6566(3) 0.12214(12) 0.0372(6) Uani 1 1 d . . .
H10 H 0.747(2) 0.752(3) 0.1161(12) 0.049(8) Uiso 1 1 d . . .
C11 C 0.8369(2) 0.5853(3) 0.10707(12) 0.0350(6) Uani 1 1 d . . .
H11 H 0.898(2) 0.631(3) 0.0929(11) 0.043(7) Uiso 1 1 d . . .
C12 C 0.83977(19) 0.4470(3) 0.11314(10) 0.0280(6) Uani 1 1 d . . .
H12 H 0.9032(19) 0.401(2) 0.1030(10) 0.027(6) Uiso 1 1 d . . .
C13 C 0.69064(18) 0.1736(2) 0.06146(10) 0.0250(5) Uani 1 1 d . . .
C14 C 0.57749(19) 0.1794(3) 0.04733(11) 0.0296(6) Uani 1 1 d . . .
H14 H 0.5339(16) 0.197(2) 0.0804(9) 0.012(5) Uiso 1 1 d . . .
C15 C 0.5230(2) 0.1632(3) -0.01426(11) 0.0356(6) Uani 1 1 d . . .
H15 H 0.4420(19) 0.166(2) -0.0209(10) 0.032(6) Uiso 1 1 d . . .
C16 C 0.5809(2) 0.1400(3) -0.06444(11) 0.0375(6) Uani 1 1 d . . .
H16 H 0.5453(18) 0.126(2) -0.1060(11) 0.032(6) Uiso 1 1 d . . .
C17 C 0.6917(2) 0.1342(3) -0.05267(11) 0.0388(7) Uani 1 1 d . . .
H17 H 0.7342(18) 0.122(2) -0.0862(11) 0.032(6) Uiso 1 1 d . . .
C18 C 0.7454(2) 0.1514(3) 0.00891(10) 0.0314(6) Uani 1 1 d . . .
H18 H 0.8265(17) 0.148(2) 0.0165(9) 0.016(5) Uiso 1 1 d . . .
C19 C 0.87371(18) 0.1402(2) 0.14895(10) 0.0248(5) Uani 1 1 d . . .
C20 C 0.95685(19) 0.1975(3) 0.19125(11) 0.0308(6) Uani 1 1 d . . .
H20 H 0.9456(17) 0.284(2) 0.2082(9) 0.021(6) Uiso 1 1 d . . .
C21 C 1.0546(2) 0.1339(3) 0.21055(12) 0.0378(7) Uani 1 1 d . . .
H21 H 1.1039(19) 0.177(2) 0.2384(10) 0.026(6) Uiso 1 1 d . . .
C22 C 1.0734(2) 0.0070(3) 0.18842(12) 0.0394(7) Uani 1 1 d . . .
H22 H 1.141(2) -0.037(3) 0.2034(10) 0.037(7) Uiso 1 1 d . . .
C23 C 0.9927(2) -0.0541(3) 0.14706(12) 0.0376(6) Uani 1 1 d . . .
H23 H 1.0031(19) -0.146(3) 0.1327(10) 0.036(7) Uiso 1 1 d . . .
C24 C 0.89579(19) 0.0117(3) 0.12765(10) 0.0297(6) Uani 1 1 d . . .
H24 H 0.8384(17) -0.035(2) 0.1006(10) 0.028(6) Uiso 1 1 d . . .
B1 B 0.7524(2) 0.2095(3) 0.13336(13) 0.0258(6) Uani 1 1 d . . .

loop_
_atom_site_aniso_label
_atom_site_aniso_U_11
_atom_site_aniso_U_22
_atom_site_aniso_U_33
_atom_site_aniso_U_23
_atom_site_aniso_U_13
_atom_site_aniso_U_12
N1 0.0352(13) 0.0383(16) 0.0368(12) 0.0024(11) 0.0018(10) 0.0017(11)
N2 0.0429(14) 0.0481(18) 0.0385(13) -0.0022(12) 0.0069(11) -0.0043(13)
N3 0.0478(16) 0.0454(18) 0.0608(17) -0.0079(15) -0.0027(14) 0.0099(14)
N4 0.0371(14) 0.065(2) 0.0440(13) 0.0186(15) 0.0075(11) 0.0113(15)
N5 0.0462(14) 0.056(2) 0.0367(13) 0.0014(12) 0.0087(10) -0.0051(14)
N6 0.0537(17) 0.081(2) 0.0689(19) 0.0336(16) 0.0214(14) 0.0169(15)
C1 0.0210(11) 0.0255(15) 0.0247(11) 0.0007(10) -0.0007(8) 0.0040(10)
C2 0.0290(13) 0.0303(17) 0.0287(12) -0.0046(11) 0.0036(10) -0.0006(11)
C3 0.0332(13) 0.0409(18) 0.0247(12) -0.0021(11) 0.0044(10) 0.0024(13)
C4 0.0255(12) 0.0420(18) 0.0324(13) 0.0103(12) 0.0069(10) 0.0021(13)
C5 0.0281(13) 0.0314(18) 0.0322(13) 0.0042(11) 0.0005(10) -0.0015(11)
C6 0.0272(12) 0.0260(15) 0.0234(11) 0.0013(10) 0.0028(9) -0.0007(11)
C7 0.0274(12) 0.0284(15) 0.0197(10) 0.0002(10) 0.0000(9) -0.0002(11)
C8 0.0312(14) 0.0281(18) 0.0337(13) 0.0016(11) 0.0077(11) 0.0007(12)
C9 0.0380(16) 0.032(2) 0.0443(15) -0.0023(12) 0.0090(13) 0.0065(13)
C10 0.0450(16) 0.0245(18) 0.0416(14) 0.0024(12) 0.0047(11) -0.0003(13)
C11 0.0352(15) 0.0295(18) 0.0409(15) 0.0020(11) 0.0071(12) -0.0061(12)
C12 0.0273(13) 0.0283(17) 0.0283(12) -0.0014(10) 0.0033(10) -0.0005(11)
C13 0.0311(12) 0.0150(14) 0.0290(11) 0.0029(9) 0.0040(9) -0.0020(10)
C14 0.0326(13) 0.0288(16) 0.0275(12) 0.0022(10) 0.0042(10) -0.0021(11)
C15 0.0351(15) 0.0332(18) 0.0360(14) 0.0068(11) -0.0034(11) -0.0062(12)
C16 0.0476(16) 0.0377(18) 0.0242(12) 0.0003(11) -0.0053(11) -0.0123(13)
C17 0.0489(17) 0.0433(18) 0.0250(12) -0.0015(12) 0.0076(12) -0.0061(14)
C18 0.0333(14) 0.0310(17) 0.0295(12) 0.0011(11) 0.0034(10) -0.0050(12)
C19 0.0285(12) 0.0247(15) 0.0226(11) 0.0030(10) 0.0083(9) -0.0008(11)
C20 0.0317(14) 0.0314(17) 0.0291(12) 0.0018(11) 0.0036(10) 0.0001(12)
C21 0.0300(14) 0.050(2) 0.0321(13) 0.0038(13) -0.0010(11) -0.0044(14)
C22 0.0287(13) 0.044(2) 0.0467(15) 0.0163(14) 0.0082(11) 0.0096(14)
C23 0.0402(15) 0.0296(19) 0.0456(15) 0.0078(12) 0.0145(12) 0.0067(13)
C24 0.0316(13) 0.0284(16) 0.0303(12) 0.0030(11) 0.0089(10) -0.0011(12)
B1 0.0252(14) 0.0245(17) 0.0274(13) -0.0002(11) 0.0031(11) -0.0006(12)

loop_
_atom_type_symbol
_atom_type_description
_atom_type_scat_dispersion_real
_atom_type_scat_dispersion_imag
_atom_type_scat_source
N N 0.0061 0.0033 'International Tables Vol C Tables 4.2.6.8 and 6.1.1.4'
C C 0.0033 0.0016 'International Tables Vol C Tables 4.2.6.8 and 6.1.1.4'
B B 0.0013 0.0007 'International Tables Vol C Tables 4.2.6.8 and 6.1.1.4'
H H 0.0000 0.0000 'International Tables Vol C Tables 4.2.6.8 and 6.1.1.4'

loop_
_geom_angle_atom_site_label_1
_geom_angle_atom_site_label_2
_geom_angle_atom_site_label_3
_geom_angle
_geom_angle_site_symmetry_1
_geom_angle_site_symmetry_3
_geom_angle_publ_flag
H1A N1 H1B 108(2) . . ?
H1A N1 H1C 109(2) . . ?
H1B N1 H1C 106(2) . . ?
H1A N1 H1D 113(2) . . ?
H1B N1 H1D 108(2) . . ?
H1C N1 H1D 112(2) . . ?
H2A N2 H2B 98(3) . . ?
H2A N2 H2C 113(3) . . ?
H2B N2 H2C 106(3) . . ?
H3A N3 H3B 101(3) . . ?
H3A N3 H3C 96(3) . . ?
H3B N3 H3C 115(3) . . ?
H4A N4 H4B 119(4) . . ?
H4A N4 H4C 103(4) . . ?
H4B N4 H4C 99(4) . . ?
H5A N5 H5B 99(3) . . ?
H5A N5 H5C 104(4) . . ?
H5B N5 H5C 101(3) . . ?
H6A N6 H6B 106(4) . . ?
C6 C1 C2 115.0(2) . . ?
C6 C1 B1 120.48(19) . . ?
C2 C1 B1 124.0(2) . . ?
C3 C2 C1 122.5(2) . . ?
C3 C2 H2 119.7(15) . . ?
C1 C2 H2 117.6(15) . . ?
C4 C3 C2 120.2(2) . . ?
C4 C3 H3 117.1(16) . . ?
C2 C3 H3 122.6(16) . . ?
C3 C4 C5 118.8(2) . . ?
C3 C4 H4 122.7(14) . . ?
C5 C4 H4 118.5(14) . . ?
C6 C5 C4 120.0(3) . . ?
C6 C5 H5 121.3(14) . . ?
C4 C5 H5 118.5(14) . . ?
C5 C6 C1 123.3(2) . . ?
C5 C6 H6 119.3(13) . . ?
C1 C6 H6 117.3(13) . . ?
C8 C7 C12 115.1(2) . . ?
C8 C7 B1 122.0(2) . . ?
C12 C7 B1 122.5(2) . . ?
C9 C8 C7 123.1(3) . . ?
C9 C8 H8 117.7(14) . . ?
C7 C8 H8 119.2(14) . . ?
C8 C9 C10 120.3(3) . . ?
C8 C9 H9 120.1(16) . . ?
C10 C9 H9 119.6(16) . . ?
C9 C10 C11 118.7(3) . . ?
C9 C10 H10 121.8(17) . . ?
C11 C10 H10 119.3(17) . . ?
C10 C11 C12 120.2(3) . . ?
C10 C11 H11 120.5(16) . . ?
C12 C11 H11 119.2(16) . . ?
C11 C12 C7 122.6(2) . . ?
C11 C12 H12 117.7(14) . . ?
C7 C12 H12 119.8(14) . . ?
C18 C13 C14 115.1(2) . . ?
C18 C13 B1 123.4(2) . . ?
C14 C13 B1 121.1(2) . . ?
C15 C14 C13 122.8(2) . . ?
C15 C14 H14 116.8(12) . . ?
C13 C14 H14 120.5(12) . . ?
C16 C15 C14 119.9(2) . . ?
C16 C15 H15 121.4(12) . . ?
C14 C15 H15 118.7(12) . . ?
C17 C16 C15 119.2(2) . . ?
C17 C16 H16 119.9(13) . . ?
C15 C16 H16 120.9(13) . . ?
C16 C17 C18 120.5(2) . . ?
C16 C17 H17 121.4(14) . . ?
C18 C17 H17 118.1(14) . . ?
C17 C18 C13 122.6(2) . . ?
C17 C18 H18 119.3(11) . . ?
C13 C18 H18 118.1(11) . . ?
C20 C19 C24 114.9(2) . . ?
C20 C19 B1 122.3(2) . . ?
C24 C19 B1 122.3(2) . . ?
C21 C20 C19 123.2(3) . . ?
C21 C20 H20 118.3(13) . . ?
C19 C20 H20 118.6(13) . . ?
C22 C21 C20 120.2(3) . . ?
C22 C21 H21 121.9(15) . . ?
C20 C21 H21 117.8(15) . . ?
C23 C22 C21 118.5(3) . . ?
C23 C22 H22 122.3(15) . . ?
C21 C22 H22 119.1(15) . . ?
C22 C23 C24 120.5(3) . . ?
C22 C23 H23 119.6(14) . . ?
C24 C23 H23 119.9(14) . . ?
C23 C24 C19 122.7(2) . . ?
C23 C24 H24 119.1(14) . . ?
C19 C24 H24 118.0(14) . . ?
C7 B1 C13 103.50(19) . . ?
C7 B1 C1 113.7(2) . . ?
C13 B1 C1 110.7(2) . . ?
C7 B1 C19 113.4(2) . . ?
C13 B1 C19 113.04(19) . . ?
C1 B1 C19 102.88(18) . . ?

loop_
_geom_bond_atom_site_label_1
_geom_bond_atom_site_label_2
_geom_bond_distance
_geom_bond_site_symmetry_2
_geom_bond_publ_flag
N1 H1A 1.09(4) . ?
N1 H1B 1.05(3) . ?
N1 H1C 1.02(3) . ?
N1 H1D 1.02(3) . ?
N2 H2A 1.01(4) . ?
N2 H2B 0.93(4) . ?
N2 H2C 0.86(3) . ?
N3 H3A 0.91(4) . ?
N3 H3B 0.94(3) . ?
N3 H3C 0.86(4) . ?
N4 H4A 0.92(4) . ?
N4 H4B 0.84(5) . ?
N4 H4C 0.86(6) . ?
N5 H5A 0.93(4) . ?
N5 H5B 0.85(3) . ?
N5 H5C 0.90(5) . ?
N6 H6A 0.95(5) . ?
N6 H6B 0.86(4) . ?
C1 C6 1.398(3) . ?
C1 C2 1.402(3) . ?
C1 B1 1.648(4) . ?
C2 C3 1.392(3) . ?
C2 H2 0.97(3) . ?
C3 C4 1.381(4) . ?
C3 H3 0.95(2) . ?
C4 C5 1.387(3) . ?
C4 H4 0.96(2) . ?
C5 C6 1.380(3) . ?
C5 H5 0.94(3) . ?
C6 H6 0.96(2) . ?
C7 C8 1.395(3) . ?
C7 C12 1.401(3) . ?
C7 B1 1.642(4) . ?
C8 C9 1.380(4) . ?
C8 H8 0.97(2) . ?
C9 C10 1.380(4) . ?
C9 H9 0.92(2) . ?
C10 C11 1.382(4) . ?
C10 H10 0.96(3) . ?
C11 C12 1.388(4) . ?
C11 H11 0.97(3) . ?
C12 H12 0.96(2) . ?
C13 C18 1.400(3) . ?
C13 C14 1.403(3) . ?
C13 B1 1.646(3) . ?
C14 C15 1.393(3) . ?
C14 H14 0.960(19) . ?
C15 C16 1.383(3) . ?
C15 H15 1.00(2) . ?
C16 C17 1.372(4) . ?
C16 H16 0.94(2) . ?
C17 C18 1.390(3) . ?
C17 H17 0.95(2) . ?
C18 H18 1.00(2) . ?
C19 C20 1.395(3) . ?
C19 C24 1.401(3) . ?
C19 B1 1.655(4) . ?
C20 C21 1.385(3) . ?
C20 H20 0.95(2) . ?
C21 C22 1.383(4) . ?
C21 H21 0.90(2) . ?
C22 C23 1.381(4) . ?
C22 H22 0.96(2) . ?
C23 C24 1.387(3) . ?
C23 H23 0.98(3) . ?
C24 H24 0.97(2) . ?

loop_
_geom_hbond_atom_site_label_D
_geom_hbond_atom_site_label_H
_geom_hbond_atom_site_label_A
_geom_hbond_distance_DH
_geom_hbond_distance_HA
_geom_hbond_distance_DA
_geom_hbond_angle_DHA
_geom_hbond_site_symmetry_A
N1 H1A N3 1.09(4) 1.82(4) 2.906(4) 177(3) 2_645
N1 H1B N4 1.05(3) 1.89(3) 2.940(3) 178(2) .
N1 H1C N2 1.02(3) 1.86(3) 2.882(3) 175(3) 2_745
N1 H1D N5 1.02(3) 1.94(3) 2.952(3) 171(3) 4_566
N2 H2A N6 1.01(4) 2.26(4) 3.252(4) 167(3) .
N6 H6A N4 0.95(5) 2.47(5) 3.384(4) 163(4) 4_565
